data_7024832
loop_
_publ_author_name
'Cole, Marcus L.'
'Deacon, Glen B.'
'Forsyth, Craig M.'
'Junk, Peter C.'
'Polo Cer\'on, Dorian'
'Wang, Jun'

_publ_section_title
;
 Steric control of the reduction of carbodiimides by samarium(II) and the
 synthesis of very crowded samarium(III) complexes.
;
_journal_issue 29
_journal_name_full 'Dalton transactions (Cambridge, England : 2003)'
_journal_page_first 6732
_journal_page_last 6738
_journal_paper_doi 10.1039/b922031c
_journal_volume 39
_journal_year 2010
_chemical_formula_moiety 'C70 H99 N6 Sm'
_chemical_formula_sum 'C70 H99 N6 Sm'
_chemical_formula_weight 1174.90
_chemical_name_systematic
;
?
;
_space_group_IT_number 2
_symmetry_cell_setting triclinic
_symmetry_space_group_name_Hall '-P 1'
_symmetry_space_group_name_H-M 'P -1'
_atom_sites_solution_hydrogens geom
_atom_sites_solution_primary direct
_atom_sites_solution_secondary difmap
_audit_creation_method SHELXL-97
_cell_angle_alpha 77.583(1)
_cell_angle_beta 82.913(1)
_cell_angle_gamma 63.814(1)
_cell_formula_units_Z 2
_cell_length_a 12.5418(2)
_cell_length_b 13.3499(2)
_cell_length_c 21.3672(4)
_cell_measurement_reflns_used 8752
_cell_measurement_temperature 123(2)
_cell_measurement_theta_max 26.17
_cell_measurement_theta_min 2.44
_cell_volume 3133.62(9)
_computing_cell_refinement 'Bruker Apex2 v2.0'
_computing_data_collection 'Bruker Apex2 v2.0'
_computing_data_reduction 'Bruker Apex2 v2.0'
_computing_molecular_graphics X-Seed
_computing_publication_material CIFTAB
_computing_structure_refinement 'SHELXL-97 (Sheldrick, 1997)'
_computing_structure_solution 'SHELXS-97 (Sheldrick, 1990)'
_diffrn_ambient_temperature 123(2)
_diffrn_measured_fraction_theta_full 0.973
_diffrn_measured_fraction_theta_max 0.973
_diffrn_measurement_device_type 'Bruker X8 Apex CCD'
_diffrn_measurement_method 'thin slice phi and omega scans'
_diffrn_radiation_monochromator graphite
_diffrn_radiation_source 'fine-focus sealed tube'
_diffrn_radiation_type MoK\a
_diffrn_radiation_wavelength 0.71073
_diffrn_reflns_av_R_equivalents 0.0390
_diffrn_reflns_av_sigmaI/netI 0.0748
_diffrn_reflns_limit_h_max 16
_diffrn_reflns_limit_h_min -15
_diffrn_reflns_limit_k_max 16
_diffrn_reflns_limit_k_min -17
_diffrn_reflns_limit_l_max 24
_diffrn_reflns_limit_l_min -27
_diffrn_reflns_number 30274
_diffrn_reflns_theta_full 27.50
_diffrn_reflns_theta_max 27.50
_diffrn_reflns_theta_min 2.36
_diffrn_standards_number 0
_exptl_absorpt_coefficient_mu 0.982
_exptl_absorpt_correction_T_max 0.88
_exptl_absorpt_correction_T_min 0.72
_exptl_absorpt_correction_type multi-scan
_exptl_absorpt_process_details SADABS
_exptl_crystal_colour yellow
_exptl_crystal_density_diffrn 1.245
_exptl_crystal_density_method 'not measured'
_exptl_crystal_description prism
_exptl_crystal_F_000 1246
_exptl_crystal_size_max 0.25
_exptl_crystal_size_mid 0.20
_exptl_crystal_size_min 0.13
_refine_diff_density_max 1.972
_refine_diff_density_min -1.012
_refine_diff_density_rms 0.106
_refine_ls_extinction_method none
_refine_ls_goodness_of_fit_ref 1.032
_refine_ls_hydrogen_treatment constr
_refine_ls_matrix_type fullcycle
_refine_ls_number_parameters 758
_refine_ls_number_reflns 14016
_refine_ls_number_restraints 36
_refine_ls_restrained_S_all 1.033
_refine_ls_R_factor_all 0.0675
_refine_ls_R_factor_gt 0.0479
_refine_ls_shift/su_max 0.000
_refine_ls_shift/su_mean 0.000
_refine_ls_structure_factor_coef Fsqd
_refine_ls_weighting_details 'calc w=1/[\s^2^(Fo^2^)+(0.0218P)^2^+4.8908P] where P=(Fo^2^+2Fc^2^)/3'
_refine_ls_weighting_scheme calc
_refine_ls_wR_factor_gt 0.0842
_refine_ls_wR_factor_ref 0.0915
_reflns_number_gt 11413
_reflns_number_total 14016
_reflns_threshold_expression >2sigma(I)
_cod_data_source_file b922031c.txt
_cod_data_source_block jun11
_cod_database_code 7024832

loop_
_symmetry_equiv_pos_as_xyz
'x, y, z'
'-x, -y, -z'

loop_
_atom_site_label
_atom_site_type_symbol
_atom_site_fract_x
_atom_site_fract_y
_atom_site_fract_z
_atom_site_U_iso_or_equiv
_atom_site_adp_type
_atom_site_occupancy
_atom_site_symmetry_multiplicity
_atom_site_calc_flag
_atom_site_refinement_flags
_atom_site_disorder_assembly
_atom_site_disorder_group
Sm1 Sm 0.765870(16) 0.646600(16) 0.747430(9) 0.017 Uani 1 1 d . . .
N1 N 0.5683(3) 0.7940(3) 0.74237(15) 0.029 Uani 1 1 d . . .
N2 N 0.5938(3) 0.6141(3) 0.77813(15) 0.029 Uani 1 1 d . . .
N3 N 0.8352(3) 0.7277(2) 0.81872(13) 0.021 Uani 1 1 d . . .
N4 N 0.8717(2) 0.5415(2) 0.84957(13) 0.022 Uani 1 1 d . A .
N5 N 0.8843(2) 0.6618(2) 0.64517(13) 0.019 Uani 1 1 d . . .
N6 N 0.7749(2) 0.5602(2) 0.65399(12) 0.018 Uani 1 1 d . . .
C1 C 0.5199(3) 0.7240(3) 0.76887(18) 0.031 Uani 1 1 d . . .
C2 C 0.4989(3) 0.9187(3) 0.73052(19) 0.034 Uani 1 1 d . . .
H2 H 0.4377 0.9404 0.7659 0.041 Uiso 1 1 calc R . .
C3 C 0.5820(4) 0.9736(3) 0.7299(2) 0.037 Uani 1 1 d . . .
H3A H 0.6462 0.9473 0.6971 0.045 Uiso 1 1 calc R . .
H3B H 0.6192 0.9488 0.7721 0.045 Uiso 1 1 calc R . .
C4 C 0.5188(4) 1.1034(4) 0.7156(2) 0.050 Uani 1 1 d . . .
H4A H 0.4604 1.1306 0.7508 0.060 Uiso 1 1 calc R . .
H4B H 0.5777 1.1347 0.7135 0.060 Uiso 1 1 calc R . .
C5 C 0.4552(4) 1.1458(4) 0.6527(2) 0.054 Uani 1 1 d . . .
H5A H 0.4109 1.2295 0.6461 0.065 Uiso 1 1 calc R . .
H5B H 0.5143 1.1260 0.6169 0.065 Uiso 1 1 calc R . .
C6 C 0.3700(4) 1.0937(4) 0.6530(2) 0.055 Uani 1 1 d . . .
H6A H 0.3321 1.1194 0.6109 0.066 Uiso 1 1 calc R . .
H6B H 0.3067 1.1189 0.6864 0.066 Uiso 1 1 calc R . .
C7 C 0.4367(4) 0.9632(4) 0.6664(2) 0.047 Uani 1 1 d . . .
H7A H 0.3796 0.9303 0.6668 0.057 Uiso 1 1 calc R . .
H7B H 0.4965 0.9383 0.6314 0.057 Uiso 1 1 calc R . .
C8 C 0.5574(3) 0.5233(3) 0.80486(18) 0.030 Uani 1 1 d . . .
H8 H 0.5003 0.5460 0.8418 0.036 Uiso 1 1 calc R . .
C9 C 0.4990(3) 0.4958(3) 0.75673(18) 0.031 Uani 1 1 d . . .
H9A H 0.5541 0.4754 0.7194 0.037 Uiso 1 1 calc R . .
H9B H 0.4264 0.5640 0.7413 0.037 Uiso 1 1 calc R . .
C10 C 0.4658(4) 0.3978(3) 0.78610(19) 0.036 Uani 1 1 d . . .
H10A H 0.4048 0.4207 0.8208 0.044 Uiso 1 1 calc R . .
H10B H 0.4315 0.3801 0.7529 0.044 Uiso 1 1 calc R . .
C11 C 0.5736(4) 0.2935(4) 0.8128(2) 0.042 Uani 1 1 d . . .
H11A H 0.6300 0.2648 0.7771 0.051 Uiso 1 1 calc R . .
H11B H 0.5490 0.2334 0.8347 0.051 Uiso 1 1 calc R . .
C12 C 0.6353(4) 0.3194(4) 0.8597(2) 0.046 Uani 1 1 d . . .
H12A H 0.7088 0.2512 0.8738 0.055 Uiso 1 1 calc R . .
H12B H 0.5826 0.3388 0.8980 0.055 Uiso 1 1 calc R . .
C13 C 0.6665(4) 0.4178(3) 0.82925(19) 0.036 Uani 1 1 d . . .
H13A H 0.7041 0.4344 0.8613 0.043 Uiso 1 1 calc R . .
H13B H 0.7245 0.3958 0.7932 0.043 Uiso 1 1 calc R . .
C14 C 0.3875(4) 0.7687(4) 0.7872(2) 0.040 Uani 1 1 d . . .
H14A H 0.3429 0.8306 0.7524 0.047 Uiso 1 1 calc R . .
H14B H 0.3629 0.7069 0.7898 0.047 Uiso 1 1 calc R . .
C15 C 0.3513(4) 0.8129(4) 0.8499(2) 0.041 Uani 1 1 d . . .
C16 C 0.4219(5) 0.7669(4) 0.9020(2) 0.055 Uani 1 1 d . . .
H16 H 0.4997 0.7082 0.8987 0.067 Uiso 1 1 calc R . .
C17 C 0.3811(6) 0.8053(5) 0.9592(2) 0.074 Uani 1 1 d . . .
H17 H 0.4319 0.7739 0.9946 0.089 Uiso 1 1 calc R . .
C18 C 0.2680(6) 0.8883(6) 0.9657(3) 0.078 Uani 1 1 d . . .
H18 H 0.2391 0.9124 1.0057 0.094 Uiso 1 1 calc R . .
C19 C 0.1981(5) 0.9353(6) 0.9135(3) 0.090 Uani 1 1 d . . .
H19 H 0.1204 0.9943 0.9162 0.108 Uiso 1 1 calc R . .
C20 C 0.2409(4) 0.8965(5) 0.8574(3) 0.075 Uani 1 1 d . . .
H20 H 0.1909 0.9298 0.8216 0.090 Uiso 1 1 calc R . .
C21 C 0.8774(3) 0.6321(3) 0.86076(16) 0.022 Uani 1 1 d . . .
H21 H 0.9115 0.6288 0.8989 0.027 Uiso 1 1 calc R . .
C22 C 0.8483(3) 0.8239(3) 0.82883(16) 0.024 Uani 1 1 d . . .
C31C C 0.7641(4) 0.9006(3) 0.86601(18) 0.035 Uani 1 1 d . . .
C24 C 0.7793(4) 0.9955(3) 0.8713(2) 0.042 Uani 1 1 d . . .
H24 H 0.7236 1.0475 0.8966 0.051 Uiso 1 1 calc R . .
C25 C 0.8721(4) 1.0161(4) 0.8410(2) 0.049 Uani 1 1 d . . .
H25 H 0.8809 1.0812 0.8456 0.059 Uiso 1 1 calc R . .
C26 C 0.9526(4) 0.9418(4) 0.8038(2) 0.045 Uani 1 1 d . . .
H26 H 1.0158 0.9574 0.7820 0.054 Uiso 1 1 calc R . .
C27 C 0.9435(3) 0.8445(3) 0.79729(18) 0.030 Uani 1 1 d . . .
C28 C 0.6591(4) 0.8823(4) 0.9016(2) 0.051 Uani 1 1 d . . .
H28 H 0.6484 0.8246 0.8832 0.061 Uiso 1 1 calc R . .
C29 C 0.6879(6) 0.8347(5) 0.9722(3) 0.092 Uani 1 1 d . . .
H29A H 0.7631 0.7661 0.9758 0.137 Uiso 1 1 calc R . .
H29B H 0.6241 0.8159 0.9945 0.137 Uiso 1 1 calc R . .
H29C H 0.6949 0.8915 0.9917 0.137 Uiso 1 1 calc R . .
C30 C 0.5417(5) 0.9886(4) 0.8974(3) 0.064 Uani 1 1 d . . .
H30A H 0.5222 1.0206 0.8522 0.096 Uiso 1 1 calc R . .
H30B H 0.5489 1.0446 0.9175 0.096 Uiso 1 1 calc R . .
H30C H 0.4785 0.9689 0.9196 0.096 Uiso 1 1 calc R . .
C31 C 1.0384(3) 0.7603(3) 0.75966(19) 0.032 Uani 1 1 d . . .
H31 H 0.9993 0.7236 0.7403 0.039 Uiso 1 1 calc R . .
C32 C 1.1319(4) 0.6670(3) 0.8053(2) 0.042 Uani 1 1 d . . .
H32A H 1.1924 0.6121 0.7810 0.063 Uiso 1 1 calc R . .
H32B H 1.0936 0.6284 0.8378 0.063 Uiso 1 1 calc R . .
H32C H 1.1695 0.7010 0.8264 0.063 Uiso 1 1 calc R . .
C33 C 1.0998(4) 0.8123(4) 0.7052(2) 0.045 Uani 1 1 d . . .
H33A H 1.1588 0.7526 0.6831 0.067 Uiso 1 1 calc R . .
H33B H 1.1395 0.8486 0.7227 0.067 Uiso 1 1 calc R . .
H33C H 1.0405 0.8691 0.6747 0.067 Uiso 1 1 calc R . .
C34 C 0.9142(3) 0.4401(3) 0.89768(19) 0.033 Uani 1 1 d . . .
C35 C 1.0233(5) 0.3502(4) 0.8898(2) 0.025 Uani 0.71 1 d P A 1
C35' C 1.0012(13) 0.3384(11) 0.8643(6) 0.033 Uani 0.29 1 d P A 2
C36 C 1.0629(5) 0.2524(5) 0.9360(3) 0.036 Uani 0.71 1 d P A 1
H36 H 1.1361 0.1903 0.9287 0.044 Uiso 0.71 1 calc PR A 1
C36' C 1.0315(14) 0.2301(13) 0.9013(8) 0.056 Uani 0.29 1 d P A 2
H36' H 1.0922 0.1659 0.8861 0.068 Uiso 0.29 1 calc PR A 2
C37 C 0.9980(6) 0.2434(5) 0.9924(3) 0.040 Uani 0.71 1 d P A 1
H37 H 1.0255 0.1749 1.0230 0.048 Uiso 0.71 1 calc PR A 1
C37' C 0.9748(16) 0.2154(13) 0.9590(9) 0.066 Uani 0.29 1 d P A 2
H37' H 0.9953 0.1414 0.9834 0.079 Uiso 0.29 1 calc PR A 2
C38 C 0.8951(6) 0.3325(5) 1.0039(3) 0.035 Uani 0.71 1 d P A 1
H38 H 0.8531 0.3293 1.0439 0.042 Uiso 0.71 1 calc PR A 1
C38' C 0.8871(13) 0.3093(14) 0.9818(6) 0.042 Uani 0.29 1 d P A 2
H38' H 0.8446 0.2929 1.0195 0.050 Uiso 0.29 1 calc PR A 2
C39 C 0.8509(4) 0.4306(3) 0.95570(19) 0.036 Uani 1 1 d . A .
C40 C 1.0969(5) 0.3551(5) 0.8282(3) 0.030 Uani 0.71 1 d PU A 1
H40 H 1.0836 0.4359 0.8134 0.036 Uiso 0.71 1 calc PR A 1
C40' C 1.0773(13) 0.3504(12) 0.8065(7) 0.031 Uani 0.29 1 d PU A 2
H40' H 1.0263 0.4172 0.7750 0.037 Uiso 0.29 1 calc PR A 2
C41 C 1.2292(5) 0.2847(6) 0.8350(3) 0.038 Uani 0.71 1 d PU A 1
H41A H 1.2571 0.3074 0.8680 0.057 Uiso 0.71 1 calc PR A 1
H41B H 1.2703 0.2968 0.7940 0.057 Uiso 0.71 1 calc PR A 1
H41C H 1.2459 0.2042 0.8473 0.057 Uiso 0.71 1 calc PR A 1
C41' C 1.1717(14) 0.3775(15) 0.8262(8) 0.055 Uani 0.29 1 d PU A 2
H41D H 1.1339 0.4440 0.8471 0.083 Uiso 0.29 1 calc PR A 2
H41E H 1.2179 0.3936 0.7881 0.083 Uiso 0.29 1 calc PR A 2
H41F H 1.2246 0.3125 0.8561 0.083 Uiso 0.29 1 calc PR A 2
C42 C 1.0513(6) 0.3234(7) 0.7781(3) 0.053 Uani 0.71 1 d PU A 1
H42A H 1.0982 0.3270 0.7381 0.080 Uiso 0.71 1 calc PR A 1
H42B H 0.9678 0.3762 0.7708 0.080 Uiso 0.71 1 calc PR A 1
H42C H 1.0580 0.2461 0.7923 0.080 Uiso 0.71 1 calc PR A 1
C42' C 1.1338(15) 0.2502(13) 0.7728(7) 0.048 Uani 0.29 1 d PU A 2
H42D H 1.1800 0.2672 0.7351 0.072 Uiso 0.29 1 calc PR A 2
H42E H 1.0718 0.2343 0.7594 0.072 Uiso 0.29 1 calc PR A 2
H42F H 1.1865 0.1838 0.8021 0.072 Uiso 0.29 1 calc PR A 2
C43 C 0.7435(4) 0.5260(4) 0.97707(18) 0.037 Uani 1 1 d . . .
H43 H 0.7217 0.5932 0.9415 0.044 Uiso 1 1 calc R A .
C44 C 0.6378(4) 0.4967(4) 0.9923(2) 0.050 Uani 1 1 d . A .
H44A H 0.5691 0.5613 1.0058 0.075 Uiso 1 1 calc R . .
H44B H 0.6576 0.4305 1.0270 0.075 Uiso 1 1 calc R . .
H44C H 0.6186 0.4793 0.9541 0.075 Uiso 1 1 calc R . .
C45 C 0.7670(6) 0.5594(5) 1.0362(2) 0.084 Uani 1 1 d . A .
H45A H 0.6950 0.6224 1.0487 0.126 Uiso 1 1 calc R . .
H45B H 0.8318 0.5831 1.0263 0.126 Uiso 1 1 calc R . .
H45C H 0.7894 0.4943 1.0716 0.126 Uiso 1 1 calc R . .
C46 C 0.8433(3) 0.6040(3) 0.61903(16) 0.019 Uani 1 1 d . . .
H46 H 0.8632 0.5945 0.5757 0.023 Uiso 1 1 calc R . .
C47 C 0.9631(3) 0.7024(3) 0.60612(16) 0.021 Uani 1 1 d . . .
C48 C 1.0816(3) 0.6278(3) 0.59424(16) 0.026 Uani 1 1 d . . .
C49 C 1.1579(4) 0.6693(4) 0.55706(18) 0.035 Uani 1 1 d . . .
H49 H 1.2377 0.6183 0.5489 0.042 Uiso 1 1 calc R . .
C50 C 1.1192(4) 0.7826(4) 0.5321(2) 0.044 Uani 1 1 d . . .
H50 H 1.1722 0.8103 0.5075 0.052 Uiso 1 1 calc R . .
C51 C 1.0044(4) 0.8549(4) 0.54285(19) 0.040 Uani 1 1 d . . .
H51 H 0.9780 0.9331 0.5247 0.048 Uiso 1 1 calc R . .
C52 C 0.9239(3) 0.8183(3) 0.57979(18) 0.029 Uani 1 1 d . . .
C53 C 1.1329(3) 0.5009(3) 0.62001(17) 0.028 Uani 1 1 d . . .
H53 H 1.0680 0.4832 0.6443 0.034 Uiso 1 1 calc R . .
C54 C 1.2317(4) 0.4662(4) 0.6659(2) 0.055 Uani 1 1 d . . .
H54A H 1.2009 0.5095 0.7009 0.082 Uiso 1 1 calc R . .
H54B H 1.2969 0.4818 0.6429 0.082 Uiso 1 1 calc R . .
H54C H 1.2611 0.3849 0.6835 0.082 Uiso 1 1 calc R . .
C55 C 1.1787(5) 0.4328(4) 0.5664(2) 0.058 Uani 1 1 d . . .
H55A H 1.2103 0.3516 0.5846 0.088 Uiso 1 1 calc R . .
H55B H 1.2420 0.4495 0.5417 0.088 Uiso 1 1 calc R . .
H55C H 1.1136 0.4531 0.5382 0.088 Uiso 1 1 calc R . .
C56 C 0.7985(4) 0.9052(3) 0.5881(2) 0.036 Uani 1 1 d . . .
H56 H 0.7541 0.8669 0.6179 0.044 Uiso 1 1 calc R . .
C57 C 0.7963(4) 1.0009(3) 0.6181(2) 0.049 Uani 1 1 d . . .
H57A H 0.7139 1.0567 0.6229 0.073 Uiso 1 1 calc R . .
H57B H 0.8416 1.0380 0.5903 0.073 Uiso 1 1 calc R . .
H57C H 0.8321 0.9691 0.6603 0.073 Uiso 1 1 calc R . .
C58 C 0.7363(4) 0.9531(4) 0.5234(2) 0.054 Uani 1 1 d . . .
H58A H 0.6544 1.0088 0.5297 0.081 Uiso 1 1 calc R . .
H58B H 0.7356 0.8911 0.5061 0.081 Uiso 1 1 calc R . .
H58C H 0.7793 0.9899 0.4932 0.081 Uiso 1 1 calc R . .
C59 C 0.7221(3) 0.5059(3) 0.62537(15) 0.021 Uani 1 1 d . . .
C60 C 0.6089(3) 0.5701(3) 0.59832(16) 0.024 Uani 1 1 d . . .
C61 C 0.5555(3) 0.5133(3) 0.57583(17) 0.029 Uani 1 1 d . . .
H61 H 0.4804 0.5558 0.5565 0.035 Uiso 1 1 calc R . .
C62 C 0.6086(4) 0.3977(3) 0.58087(18) 0.034 Uani 1 1 d . . .
H62 H 0.5696 0.3605 0.5662 0.041 Uiso 1 1 calc R . .
C63 C 0.7181(4) 0.3360(3) 0.60710(18) 0.034 Uani 1 1 d . . .
H63 H 0.7546 0.2559 0.6103 0.041 Uiso 1 1 calc R . .
C64 C 0.7774(3) 0.3876(3) 0.62918(17) 0.026 Uani 1 1 d . . .
C65 C 0.5463(3) 0.6983(3) 0.59311(17) 0.026 Uani 1 1 d . . .
H65 H 0.5704 0.7181 0.6299 0.032 Uiso 1 1 calc R . .
C66 C 0.4110(3) 0.7438(4) 0.5964(2) 0.041 Uani 1 1 d . . .
H66A H 0.3753 0.8264 0.5931 0.062 Uiso 1 1 calc R . .
H66B H 0.3859 0.7095 0.6374 0.062 Uiso 1 1 calc R . .
H66C H 0.3851 0.7247 0.5610 0.062 Uiso 1 1 calc R . .
C67 C 0.5844(4) 0.7576(3) 0.5313(2) 0.040 Uani 1 1 d . . .
H67A H 0.5432 0.8399 0.5291 0.060 Uiso 1 1 calc R . .
H67B H 0.5639 0.7376 0.4944 0.060 Uiso 1 1 calc R . .
H67C H 0.6704 0.7333 0.5307 0.060 Uiso 1 1 calc R . .
C68 C 0.9012(4) 0.3160(3) 0.6546(2) 0.039 Uani 1 1 d . . .
H68 H 0.9197 0.3622 0.6791 0.046 Uiso 1 1 calc R . .
C69 C 0.9099(5) 0.2084(4) 0.7005(3) 0.072 Uani 1 1 d . . .
H69A H 0.9910 0.1651 0.7160 0.109 Uiso 1 1 calc R . .
H69B H 0.8906 0.1621 0.6780 0.109 Uiso 1 1 calc R . .
H69C H 0.8539 0.2286 0.7369 0.109 Uiso 1 1 calc R . .
C70 C 0.9913(4) 0.2887(6) 0.6000(3) 0.086 Uani 1 1 d . . .
H70A H 1.0709 0.2428 0.6171 0.129 Uiso 1 1 calc R . .
H70B H 0.9884 0.3593 0.5733 0.129 Uiso 1 1 calc R . .
H70C H 0.9732 0.2462 0.5741 0.129 Uiso 1 1 calc R . .

loop_
_atom_site_aniso_label
_atom_site_aniso_U_11
_atom_site_aniso_U_22
_atom_site_aniso_U_33
_atom_site_aniso_U_23
_atom_site_aniso_U_13
_atom_site_aniso_U_12
Sm1 0.017 0.018 0.018 -0.005 0.001 -0.007
N1 0.024 0.026 0.037 -0.008 -0.001 -0.008
N2 0.027 0.033 0.033 -0.011 0.005 -0.017
N3 0.027 0.019 0.016 -0.003 0.000 -0.010
N4 0.021 0.019 0.021 0.003 -0.001 -0.008
N5 0.019 0.018 0.018 -0.001 0.000 -0.008
N6 0.016 0.021 0.016 -0.006 0.001 -0.008
C1 0.019 0.043 0.032 -0.017 0.004 -0.011
C2 0.027 0.031 0.036 -0.015 -0.004 0.000
C3 0.042 0.029 0.035 -0.010 -0.001 -0.008
C4 0.059 0.032 0.051 -0.010 -0.005 -0.011
C5 0.055 0.029 0.060 -0.006 -0.009 0.000
C6 0.046 0.041 0.059 -0.001 -0.019 -0.001
C7 0.046 0.044 0.047 -0.008 -0.013 -0.012
C8 0.031 0.040 0.025 -0.012 0.009 -0.021
C9 0.030 0.035 0.032 -0.009 0.000 -0.017
C10 0.040 0.047 0.036 -0.008 -0.001 -0.030
C11 0.055 0.039 0.043 -0.003 -0.005 -0.030
C12 0.058 0.044 0.042 0.002 -0.016 -0.028
C13 0.041 0.045 0.030 -0.003 -0.006 -0.028
C14 0.028 0.044 0.050 -0.020 0.004 -0.016
C15 0.036 0.050 0.043 -0.014 0.007 -0.025
C16 0.064 0.058 0.041 -0.001 -0.001 -0.027
C17 0.100 0.093 0.038 -0.005 -0.005 -0.052
C18 0.095 0.123 0.051 -0.049 0.038 -0.073
C19 0.050 0.133 0.100 -0.084 0.021 -0.027
C20 0.030 0.114 0.076 -0.063 0.005 -0.007
C21 0.019 0.030 0.018 -0.005 0.001 -0.010
C22 0.029 0.024 0.019 0.001 -0.007 -0.011
C31C 0.048 0.032 0.022 -0.007 -0.002 -0.015
C24 0.065 0.026 0.036 -0.012 -0.011 -0.014
C25 0.056 0.026 0.072 -0.010 -0.019 -0.019
C26 0.040 0.033 0.068 0.000 -0.013 -0.022
C27 0.030 0.027 0.035 -0.001 -0.009 -0.013
C28 0.064 0.037 0.048 -0.018 0.024 -0.019
C29 0.107 0.064 0.052 0.001 0.034 -0.004
C30 0.064 0.061 0.062 -0.028 0.029 -0.023
C31 0.024 0.035 0.042 -0.006 0.000 -0.016
C32 0.026 0.035 0.050 0.002 0.004 -0.005
C33 0.043 0.062 0.039 0.001 -0.004 -0.035
C34 0.025 0.026 0.039 0.010 -0.003 -0.011
C35 0.026 0.026 0.019 0.003 -0.008 -0.009
C35' 0.039 0.030 0.025 0.010 -0.018 -0.013
C36 0.032 0.028 0.039 0.002 -0.001 -0.007
C36' 0.030 0.035 0.064 0.011 0.014 0.009
C37 0.050 0.026 0.031 0.009 -0.002 -0.010
C37' 0.065 0.018 0.069 0.015 0.013 0.009
C38 0.048 0.034 0.020 0.005 -0.005 -0.017
C38' 0.029 0.062 0.020 0.020 0.001 -0.019
C39 0.028 0.036 0.036 0.010 -0.003 -0.013
C40 0.025 0.031 0.033 -0.008 0.002 -0.010
C40' 0.031 0.031 0.031 -0.006 -0.001 -0.014
C41 0.022 0.056 0.032 -0.012 0.003 -0.011
C41' 0.040 0.065 0.047 -0.019 0.017 -0.011
C42 0.045 0.081 0.032 -0.016 0.000 -0.024
C42' 0.054 0.049 0.035 -0.024 -0.003 -0.010
C43 0.050 0.040 0.022 0.001 0.000 -0.025
C44 0.049 0.051 0.048 -0.014 0.022 -0.021
C45 0.156 0.082 0.045 -0.001 -0.016 -0.082
C46 0.015 0.017 0.019 -0.002 -0.003 -0.002
C47 0.020 0.022 0.018 -0.002 -0.001 -0.009
C48 0.028 0.030 0.019 -0.002 0.001 -0.014
C49 0.026 0.047 0.030 -0.003 0.006 -0.017
C50 0.043 0.055 0.039 0.007 0.003 -0.034
C51 0.047 0.033 0.040 0.011 -0.005 -0.024
C52 0.030 0.026 0.030 0.004 -0.005 -0.015
C53 0.020 0.030 0.027 -0.006 0.006 -0.005
C54 0.056 0.046 0.055 0.003 -0.027 -0.013
C55 0.070 0.044 0.047 -0.018 -0.006 -0.006
C56 0.034 0.021 0.049 0.002 -0.006 -0.010
C57 0.046 0.027 0.071 -0.007 0.000 -0.015
C58 0.048 0.039 0.065 0.012 -0.023 -0.014
C59 0.022 0.027 0.016 -0.005 0.002 -0.014
C60 0.021 0.032 0.017 -0.005 0.001 -0.012
C61 0.026 0.043 0.022 -0.007 -0.001 -0.018
C62 0.041 0.048 0.027 -0.008 -0.004 -0.031
C63 0.046 0.030 0.031 -0.008 -0.002 -0.019
C64 0.030 0.025 0.025 -0.006 -0.003 -0.014
C65 0.018 0.032 0.027 -0.010 -0.003 -0.006
C66 0.025 0.042 0.050 -0.015 -0.005 -0.004
C67 0.037 0.034 0.042 -0.002 -0.004 -0.011
C68 0.040 0.023 0.051 -0.010 -0.020 -0.006
C69 0.084 0.037 0.091 0.015 -0.045 -0.022
C70 0.028 0.121 0.088 -0.027 -0.013 -0.007

loop_
_atom_type_symbol
_atom_type_description
_atom_type_scat_dispersion_real
_atom_type_scat_dispersion_imag
_atom_type_scat_source
C C 0.0033 0.0016 'International Tables Vol C Tables 4.2.6.8 and 6.1.1.4'
H H 0.0000 0.0000 'International Tables Vol C Tables 4.2.6.8 and 6.1.1.4'
N N 0.0061 0.0033 'International Tables Vol C Tables 4.2.6.8 and 6.1.1.4'
Sm Sm -0.1638 3.4418 'International Tables Vol C Tables 4.2.6.8 and 6.1.1.4'

loop_
_geom_angle_atom_site_label_1
_geom_angle_atom_site_label_2
_geom_angle_atom_site_label_3
_geom_angle
N2 Sm1 N1 56.34(10)
N2 Sm1 N3 119.28(10)
N1 Sm1 N3 94.62(10)
N2 Sm1 N6 84.27(10)
N1 Sm1 N6 101.55(10)
N3 Sm1 N6 156.31(9)
N2 Sm1 N4 95.98(10)
N1 Sm1 N4 123.92(10)
N3 Sm1 N4 54.52(9)
N6 Sm1 N4 125.16(9)
N2 Sm1 N5 135.81(9)
N1 Sm1 N5 112.15(10)
N3 Sm1 N5 103.30(9)
N6 Sm1 N5 54.53(8)
N4 Sm1 N5 119.47(9)
N2 Sm1 C1 28.32(11)
N1 Sm1 C1 28.16(11)
N3 Sm1 C1 107.05(10)
N6 Sm1 C1 95.16(10)
N4 Sm1 C1 110.40(10)
N5 Sm1 C1 130.07(10)
N2 Sm1 C21 108.95(10)
N1 Sm1 C21 110.59(10)
N3 Sm1 C21 27.32(9)
N6 Sm1 C21 147.43(9)
N4 Sm1 C21 27.22(9)
N5 Sm1 C21 114.53(9)
C1 Sm1 C21 110.58(10)
N2 Sm1 C46 109.71(10)
N1 Sm1 C46 107.64(10)
N3 Sm1 C46 130.59(9)
N6 Sm1 C46 27.08(8)
N4 Sm1 C46 128.23(9)
N5 Sm1 C46 27.51(8)
C1 Sm1 C46 113.27(10)
C21 Sm1 C46 136.14(9)
C1 N1 C2 122.3(3)
C1 N1 Sm1 93.5(2)
C2 N1 Sm1 143.3(2)
C1 N2 C8 124.2(3)
C1 N2 Sm1 93.9(2)
C8 N2 Sm1 141.6(2)
C21 N3 C22 119.6(3)
C21 N3 Sm1 93.4(2)
C22 N3 Sm1 147.0(2)
C21 N4 C34 118.0(3)
C21 N4 Sm1 92.38(19)
C34 N4 Sm1 149.3(2)
C46 N5 C47 116.9(3)
C46 N5 Sm1 92.1(2)
C47 N5 Sm1 150.9(2)
C46 N6 C59 120.1(3)
C46 N6 Sm1 93.8(2)
C59 N6 Sm1 144.7(2)
N1 C1 N2 115.7(3)
N1 C1 C14 121.2(4)
N2 C1 C14 123.2(4)
N1 C1 Sm1 58.31(19)
N2 C1 Sm1 57.74(18)
C14 C1 Sm1 174.1(3)
N1 C2 C3 108.9(3)
N1 C2 C7 112.4(3)
C3 C2 C7 108.4(3)
C2 C3 C4 112.8(3)
C5 C4 C3 111.2(4)
C6 C5 C4 110.6(4)
C5 C6 C7 110.2(4)
C2 C7 C6 111.9(4)
N2 C8 C13 108.2(3)
N2 C8 C9 113.6(3)
C13 C8 C9 108.7(3)
C8 C9 C10 111.8(3)
C11 C10 C9 110.8(3)
C10 C11 C12 111.3(4)
C11 C12 C13 111.1(3)
C8 C13 C12 111.5(3)
C15 C14 C1 115.7(3)
C20 C15 C16 117.2(5)
C20 C15 C14 119.7(4)
C16 C15 C14 122.9(4)
C15 C16 C17 120.4(5)
C18 C17 C16 121.0(5)
C19 C18 C17 118.5(5)
C20 C19 C18 119.3(6)
C15 C20 C19 123.5(5)
N4 C21 N3 119.6(3)
N4 C21 Sm1 60.40(17)
N3 C21 Sm1 59.26(17)
C27 C22 C31C 120.4(3)
C27 C22 N3 118.2(3)
C31C C22 N3 121.3(3)
C24 C31C C22 118.3(4)
C24 C31C C28 119.1(4)
C22 C31C C28 122.7(3)
C25 C24 C31C 121.8(4)
C24 C25 C26 119.5(4)
C25 C26 C27 121.6(4)
C26 C27 C22 118.5(4)
C26 C27 C31 120.2(4)
C22 C27 C31 121.2(3)
C30 C28 C31C 114.7(4)
C30 C28 C29 108.4(4)
C31C C28 C29 109.1(4)
C27 C31 C33 114.7(3)
C27 C31 C32 109.6(3)
C33 C31 C32 109.4(3)
C35 C34 C39 117.2(4)
C35 C34 N4 121.0(4)
C39 C34 N4 121.8(4)
C39 C34 C35' 125.3(6)
N4 C34 C35' 108.4(5)
C36 C35 C34 120.6(5)
C36 C35 C40 119.3(5)
C34 C35 C40 120.0(4)
C36' C35' C40' 118.1(14)
C36' C35' C34 115.7(12)
C40' C35' C34 123.7(10)
C37 C36 C35 121.3(6)
C37' C36' C35' 120.9(15)
C38 C37 C36 119.8(5)
C36' C37' C38' 119.7(14)
C37 C38 C39 119.2(5)
C37' C38' C39 129.0(12)
C34 C39 C38 121.6(4)
C34 C39 C38' 108.3(7)
C34 C39 C43 124.3(3)
C38 C39 C43 113.4(4)
C38' C39 C43 125.5(7)
C42 C40 C41 111.0(5)
C42 C40 C35 109.2(5)
C41 C40 C35 114.7(5)
C35' C40' C42' 115.8(12)
C35' C40' C41' 107.8(12)
C42' C40' C41' 110.1(13)
C39 C43 C44 111.9(3)
C39 C43 C45 111.7(4)
C44 C43 C45 108.5(4)
N6 C46 N5 119.2(3)
N6 C46 Sm1 59.07(17)
N5 C46 Sm1 60.37(18)
C48 C47 C52 118.7(3)
C48 C47 N5 120.8(3)
C52 C47 N5 120.5(3)
C49 C48 C47 120.0(3)
C49 C48 C53 117.0(3)
C47 C48 C53 123.1(3)
C50 C49 C48 120.9(4)
C51 C50 C49 119.4(4)
C50 C51 C52 122.3(4)
C51 C52 C47 118.7(4)
C51 C52 C56 118.0(3)
C47 C52 C56 123.3(3)
C55 C53 C48 111.6(3)
C55 C53 C54 110.0(4)
C48 C53 C54 110.7(3)
C52 C56 C57 110.8(3)
C52 C56 C58 110.5(4)
C57 C56 C58 110.9(3)
C64 C59 C60 119.8(3)
C64 C59 N6 120.2(3)
C60 C59 N6 119.8(3)
C61 C60 C59 118.4(3)
C61 C60 C65 120.1(3)
C59 C60 C65 121.4(3)
C62 C61 C60 121.6(3)
C63 C62 C61 119.6(3)
C62 C63 C64 121.7(4)
C63 C64 C59 118.9(3)
C63 C64 C68 119.5(3)
C59 C64 C68 121.7(3)
C60 C65 C67 110.9(3)
C60 C65 C66 112.9(3)
C67 C65 C66 109.3(3)
C70 C68 C64 110.3(4)
C70 C68 C69 111.1(4)
C64 C68 C69 112.2(4)

loop_
_geom_bond_atom_site_label_1
_geom_bond_atom_site_label_2
_geom_bond_distance
Sm1 N2 2.373(3)
Sm1 N1 2.386(3)
Sm1 N3 2.473(3)
Sm1 N6 2.480(3)
Sm1 N4 2.500(3)
Sm1 N5 2.509(3)
Sm1 C1 2.799(4)
Sm1 C21 2.873(3)
Sm1 C46 2.884(3)
N1 C1 1.323(5)
N1 C2 1.479(5)
N2 C1 1.331(5)
N2 C8 1.460(4)
N3 C21 1.321(4)
N3 C22 1.426(4)
N4 C21 1.315(4)
N4 C34 1.439(4)
N5 C46 1.333(4)
N5 C47 1.429(4)
N6 C46 1.316(4)
N6 C59 1.433(4)
C1 C14 1.528(5)
C2 C3 1.514(5)
C2 C7 1.532(5)
C3 C4 1.531(6)
C4 C5 1.517(6)
C5 C6 1.510(6)
C6 C7 1.541(6)
C8 C13 1.511(5)
C8 C9 1.522(5)
C9 C10 1.530(5)
C10 C11 1.510(6)
C11 C12 1.516(5)
C12 C13 1.525(5)
C14 C15 1.518(6)
C15 C20 1.358(6)
C15 C16 1.367(6)
C16 C17 1.379(7)
C17 C18 1.375(8)
C18 C19 1.364(8)
C19 C20 1.362(7)
C22 C27 1.403(5)
C22 C31C 1.409(5)
C31C C24 1.391(5)
C31C C28 1.526(6)
C24 C25 1.367(6)
C25 C26 1.376(6)
C26 C27 1.389(5)
C27 C31 1.516(6)
C28 C30 1.524(6)
C28 C29 1.527(7)
C31 C33 1.528(5)
C31 C32 1.533(5)
C34 C35 1.387(7)
C34 C39 1.400(5)
C34 C35' 1.569(16)
C35 C36 1.385(7)
C35 C40 1.519(8)
C35' C36' 1.399(18)
C35' C40' 1.49(2)
C36 C37 1.383(8)
C36' C37' 1.37(2)
C37 C38 1.355(9)
C37' C38' 1.39(2)
C38 C39 1.415(6)
C38' C39 1.470(16)
C39 C43 1.493(6)
C40 C42 1.486(8)
C40 C41 1.511(8)
C40' C42' 1.50(2)
C40' C41' 1.51(2)
C43 C44 1.521(6)
C43 C45 1.529(6)
C47 C48 1.405(5)
C47 C52 1.405(5)
C48 C49 1.395(5)
C48 C53 1.520(5)
C49 C50 1.370(6)
C50 C51 1.358(6)
C51 C52 1.399(5)
C52 C56 1.504(5)
C53 C55 1.515(6)
C53 C54 1.520(5)
C56 C57 1.537(6)
C56 C58 1.541(5)
C59 C64 1.404(5)
C59 C60 1.414(5)
C60 C61 1.393(5)
C60 C65 1.520(5)
C61 C62 1.371(5)
C62 C63 1.369(5)
C63 C64 1.388(5)
C64 C68 1.515(5)
C65 C67 1.526(5)
C65 C66 1.526(5)
C68 C70 1.506(7)
C68 C69 1.523(6)
